data_2312555
loop_
_publ_author_name
'Wzgarda-Raj, Kinga'
'Olszewski, Adrian'
'Palusiak, Marcin'

_publ_section_title
;
 The pattern of bifurcated hydrogen bonds in thiourea cocrystals with
 diazine derivatives: experimental and quantum theoretical studies.
;
_journal_coeditor_code DG3054
_journal_issue 8
_journal_name_full 'Acta crystallographica. Section C, Structural chemistry'
_journal_paper_doi 10.1107/S2053229624006259
_journal_volume 80
_journal_year 2024
_chemical_formula_iupac 'C4 H4 N2 O, 2C H4 N2 S'
_chemical_formula_moiety 'C4 H4 N2 O, 2(C H4 N2 S)'
_chemical_formula_sum 'C6 H12 N6 O S2'
_chemical_formula_weight 248.34
_chemical_name_systematic
;
Thiourea--pyrazine <i>N</i>-oxide (2/1)
;
_space_group_crystal_system monoclinic
_space_group_IT_number 14
_space_group_name_Hall '-P 2ybc'
_space_group_name_H-M_alt 'P 1 21/c 1'
_atom_sites_solution_hydrogens geom
_atom_sites_solution_primary iterative
_audit_creation_method
;
Olex2 1.5
(compiled 2024.02.16 svn.r378c4104 for OlexSys, GUI svn.r6928)
;
_cell_angle_alpha 90
_cell_angle_beta 117.120(4)
_cell_angle_gamma 90
_cell_formula_units_Z 4
_cell_length_a 9.5521(3)
_cell_length_b 13.9524(4)
_cell_length_c 9.9961(3)
_cell_measurement_reflns_used 5325
_cell_measurement_temperature 293(2)
_cell_measurement_theta_max 74.6210
_cell_measurement_theta_min 5.8730
_cell_volume 1185.75(7)
_computing_cell_refinement
;
CrysAlis PRO (Rigaku OD, 2020)
;
_computing_data_collection
;
CrysAlis PRO (Rigaku OD, 2020)
;
_computing_data_reduction
;
CrysAlis PRO (Rigaku OD, 2020)
;
_computing_molecular_graphics
;
OLEX2 (Dolomanov <i>et al.</i>, 2009)
;
_computing_publication_material
;
OLEX2 (Dolomanov <i>et al.</i>, 2009)
;
_computing_structure_refinement
;
SHELXL2018 (Sheldrick, 2015<i>b</i>)
;
_computing_structure_solution
;
olex2.solve (Bourhis <i>et al.</i>, 2015)
;
_diffrn_ambient_temperature 293(2)
_diffrn_detector 'Hybrid Pixel Array Detector'
_diffrn_detector_area_resol_mean 10.0000
_diffrn_measured_fraction_theta_full 0.991
_diffrn_measured_fraction_theta_max 0.988
_diffrn_measurement_device 'four-circle diffractometer'
_diffrn_measurement_device_type 'Rigaku XtaLAB Synergy Dualflex diffractometer with a HyPix detector'
_diffrn_measurement_method '\w scans'
_diffrn_radiation_monochromator mirror
_diffrn_radiation_probe x-ray
_diffrn_radiation_type 'Cu K\a'
_diffrn_radiation_wavelength 1.54184
_diffrn_reflns_av_R_equivalents 0.0342
_diffrn_reflns_av_unetI/netI 0.0345
_diffrn_reflns_limit_h_max 11
_diffrn_reflns_limit_h_min -11
_diffrn_reflns_limit_k_max 16
_diffrn_reflns_limit_k_min -16
_diffrn_reflns_limit_l_max 12
_diffrn_reflns_limit_l_min -12
_diffrn_reflns_number 11012
_diffrn_reflns_theta_full 67.684
_diffrn_reflns_theta_max 68.474
_diffrn_reflns_theta_min 5.203
_diffrn_source 'micro-focus sealed X-ray tube'
_exptl_absorpt_coefficient_mu 3.990
_exptl_absorpt_correction_T_max 1.000
_exptl_absorpt_correction_T_min 0.606
_exptl_absorpt_correction_type gaussian
_exptl_absorpt_process_details
;
(CrysAlis PRO; Rigaku OD, 2020)
;
_exptl_crystal_colour yellow
_exptl_crystal_density_diffrn 1.391
_exptl_crystal_description plate
_exptl_crystal_F_000 520
_exptl_crystal_size_max 0.233
_exptl_crystal_size_mid 0.091
_exptl_crystal_size_min 0.047
_refine_diff_density_max 0.848
_refine_diff_density_min -0.299
_refine_ls_extinction_method none
_refine_ls_goodness_of_fit_ref 1.097
_refine_ls_hydrogen_treatment constr
_refine_ls_matrix_type full
_refine_ls_number_parameters 146
_refine_ls_number_reflns 2156
_refine_ls_number_restraints 94
_refine_ls_restrained_S_all 1.109
_refine_ls_R_factor_all 0.0767
_refine_ls_R_factor_gt 0.0703
_refine_ls_shift/su_max 0.000
_refine_ls_shift/su_mean 0.000
_refine_ls_structure_factor_coef Fsqd
_refine_ls_weighting_details 'w=1/[\s^2^(Fo^2^)+(0.1292P)^2^+0.6566P] where P=(Fo^2^+2Fc^2^)/3'
_refine_ls_weighting_scheme calc
_refine_ls_wR_factor_gt 0.2098
_refine_ls_wR_factor_ref 0.2172
_reflns_number_gt 1857
_reflns_number_total 2156
_reflns_threshold_expression 'I > 2\s(I)'
_cod_data_source_file dg3054sup1.cif
_cod_data_source_block structure_I
_cod_database_code 2312555
_shelx_space_group_comment
;
The symmetry employed for this shelxl refinement is uniquely defined
by the following loop, which should always be used as a source of
symmetry information in preference to the above space-group names.
They are only intended as comments.
;

loop_
_space_group_symop_operation_xyz
'x, y, z'
'-x, y+1/2, -z+1/2'
'-x, -y, -z'
'x, -y-1/2, z-1/2'

loop_
_atom_site_type_symbol
_atom_site_label
_atom_site_fract_x
_atom_site_fract_y
_atom_site_fract_z
_atom_site_U_iso_or_equiv
_atom_site_adp_type
_atom_site_calc_flag
_atom_site_occupancy
_atom_site_disorder_assembly
_atom_site_disorder_group
S S2A -0.13087(13) 0.36547(7) -0.55589(9) 0.0717(4) Uani d 1 . .
S S2B 0.68112(12) 0.38855(8) 1.05748(9) 0.0728(4) Uani d 1 . .
N N3A 0.0822(4) 0.4263(2) -0.2905(3) 0.0728(9) Uani d 1 . .
H H3AA 0.135340 0.422506 -0.194297 0.087 Uiso calc 1 . .
H H3AB 0.098112 0.473026 -0.337912 0.087 Uiso calc 1 . .
N N1A -0.0450(4) 0.2894(2) -0.2878(3) 0.0733(9) Uani d 1 . .
H H1AA 0.009924 0.287485 -0.191646 0.088 Uiso calc 1 . .
H H1AB -0.113318 0.245441 -0.333503 0.088 Uiso calc 1 . .
C C2A -0.0243(4) 0.3602(2) -0.3654(4) 0.0533(7) Uani d 1 . .
N N1B 0.6547(4) 0.3419(3) 0.7916(3) 0.0753(9) Uani d 1 . .
H H1BA 0.612168 0.345487 0.695188 0.090 Uiso calc 1 . .
H H1BB 0.732280 0.303539 0.838839 0.090 Uiso calc 1 . .
N N3B 0.4819(4) 0.4531(3) 0.7903(3) 0.0907(12) Uani d 1 . .
H H3BA 0.442107 0.454936 0.693898 0.109 Uiso calc 1 . .
H H3BB 0.444037 0.488888 0.836007 0.109 Uiso calc 1 . .
C C2B 0.6006(4) 0.3957(2) 0.8677(4) 0.0587(8) Uani d 1 . .
N N14 0.1733(7) 0.3616(4) 0.0414(7) 0.1252(18) Uani d 1 . .
N N11 0.3392(7) 0.3770(4) 0.3604(6) 0.1144(16) Uani d 1 . .
O O11A 0.436(4) 0.408(3) 0.495(3) 0.119(6) Uani d 0.41(6) A 2
O O11B 0.389(3) 0.370(2) 0.4902(19) 0.123(5) Uani d 0.59(6) A 1
C C12 0.1939(8) 0.4163(5) 0.2807(8) 0.131(2) Uani d 1 . .
H H12 0.142402 0.450287 0.325255 0.157 Uiso calc 1 B 1
C C13 0.1328(9) 0.4017(6) 0.1344(7) 0.152(3) Uani d 1 C 1
H H13 0.032359 0.427781 0.084564 0.183 Uiso calc 1 C 1
C C16 0.4021(8) 0.3315(6) 0.2876(8) 0.141(3) Uani d 1 . .
H H16 0.502602 0.305630 0.337661 0.169 Uiso calc 1 D 1
C C15 0.3177(9) 0.3231(6) 0.1386(7) 0.151(3) Uani d 1 . .
H H15 0.363562 0.285109 0.092807 0.182 Uiso calc 1 . .

loop_
_atom_site_aniso_label
_atom_site_aniso_U_11
_atom_site_aniso_U_22
_atom_site_aniso_U_33
_atom_site_aniso_U_12
_atom_site_aniso_U_13
_atom_site_aniso_U_23
S2A 0.0986(7) 0.0597(6) 0.0424(5) -0.0222(4) 0.0197(5) -0.0024(3)
S2B 0.0791(7) 0.0781(7) 0.0446(5) 0.0262(4) 0.0137(4) -0.0075(4)
N3A 0.085(2) 0.0705(19) 0.0465(15) -0.0196(16) 0.0158(14) -0.0008(13)
N1A 0.094(2) 0.0728(19) 0.0459(14) -0.0220(16) 0.0258(14) -0.0001(13)
C2A 0.0649(17) 0.0460(15) 0.0468(16) -0.0027(13) 0.0235(14) -0.0007(12)
N1B 0.089(2) 0.084(2) 0.0514(15) 0.0248(17) 0.0304(15) -0.0003(14)
N3B 0.096(2) 0.105(3) 0.0489(16) 0.045(2) 0.0135(16) -0.0054(16)
C2B 0.0636(18) 0.0541(17) 0.0491(17) 0.0045(14) 0.0177(14) -0.0055(13)
N14 0.136(4) 0.134(5) 0.114(4) -0.028(3) 0.064(4) -0.010(3)
N11 0.135(4) 0.113(4) 0.084(3) 0.029(3) 0.040(3) 0.007(2)
O11A 0.134(11) 0.140(13) 0.080(7) 0.030(9) 0.048(7) -0.004(8)
O11B 0.124(9) 0.133(11) 0.080(5) 0.030(7) 0.019(5) -0.016(6)
C12 0.133(5) 0.124(5) 0.171(6) 0.054(4) 0.101(5) 0.040(4)
C13 0.162(7) 0.173(7) 0.086(4) -0.051(6) 0.025(4) 0.032(4)
C16 0.131(5) 0.141(6) 0.153(6) 0.051(4) 0.067(5) -0.015(5)
C15 0.153(6) 0.178(7) 0.098(4) 0.026(6) 0.036(4) -0.009(5)

loop_
_atom_type_symbol
_atom_type_description
_atom_type_scat_dispersion_real
_atom_type_scat_dispersion_imag
_atom_type_scat_source
C C 0.0181 0.0091 'International Tables Vol C Tables 4.2.6.8 and 6.1.1.4'
H H 0.0000 0.0000 'International Tables Vol C Tables 4.2.6.8 and 6.1.1.4'
N N 0.0311 0.0180 'International Tables Vol C Tables 4.2.6.8 and 6.1.1.4'
O O 0.0492 0.0322 'International Tables Vol C Tables 4.2.6.8 and 6.1.1.4'
S S 0.3331 0.5567 'International Tables Vol C Tables 4.2.6.8 and 6.1.1.4'

loop_
_exptl_crystal_face_index_h
_exptl_crystal_face_index_k
_exptl_crystal_face_index_l
_exptl_crystal_face_perp_dist
0 0 -1 0.1045
0 0 1 0.1052
1 8 1 0.0450
3 -5 3 0.1022
3 2 3 0.0944
-2 -8 -1 0.0388
-3 5 -3 0.0905
-5 -4 3 0.0341
6 4 -3 0.0465
1 4 -6 0.0958
-4 6 5 0.0131
4 -6 -5 0.0328
5 -5 -2 0.0499

loop_
_geom_angle_atom_site_label_1
_geom_angle_atom_site_label_2
_geom_angle_atom_site_label_3
_geom_angle_site_symmetry_1
_geom_angle_site_symmetry_3
_geom_angle
_geom_angle_publ_flag
H3AA N3A H3AB . . 120.0 ?
C2A N3A H3AA . . 120.0 ?
C2A N3A H3AB . . 120.0 ?
H1AA N1A H1AB . . 120.0 ?
C2A N1A H1AA . . 120.0 ?
C2A N1A H1AB . . 120.0 ?
N3A C2A S2A . . 121.1(2) ?
N3A C2A N1A . . 118.0(3) ?
N1A C2A S2A . . 121.0(2) ?
H1BA N1B H1BB . . 120.0 ?
C2B N1B H1BA . . 120.0 ?
C2B N1B H1BB . . 120.0 ?
H3BA N3B H3BB . . 120.0 ?
C2B N3B H3BA . . 120.0 ?
C2B N3B H3BB . . 120.0 ?
N1B C2B S2B . . 120.7(3) ?
N3B C2B S2B . . 121.7(3) ?
N3B C2B N1B . . 117.6(3) ?
C13 N14 C15 . . 101.1(7) ?
O11A N11 C12 . . 121.4(11) ?
O11B N11 C12 . . 118.3(11) ?
O11B N11 C16 . . 121.7(10) ?
C16 N11 O11A . . 116.6(12) ?
C16 N11 C12 . . 118.4(6) ?
N11 C12 H12 . . 123.1 ?
C13 C12 N11 . . 113.9(6) ?
C13 C12 H12 . . 123.1 ?
N14 C13 C12 . . 137.8(8) ?
N14 C13 H13 . . 111.1 ?
C12 C13 H13 . . 111.1 ?
N11 C16 H16 . . 121.0 ?
N11 C16 C15 . . 118.0(6) ?
C15 C16 H16 . . 121.0 ?
N14 C15 H15 . . 114.7 ?
C16 C15 N14 . . 130.5(7) ?
C16 C15 H15 . . 114.7 ?

loop_
_geom_bond_atom_site_label_1
_geom_bond_atom_site_label_2
_geom_bond_site_symmetry_2
_geom_bond_distance
_geom_bond_publ_flag
S2A C2A . 1.703(3) ?
S2B C2B . 1.694(3) ?
N3A H3AA . 0.8600 ?
N3A H3AB . 0.8600 ?
N3A C2A . 1.323(4) ?
N1A H1AA . 0.8600 ?
N1A H1AB . 0.8600 ?
N1A C2A . 1.325(4) ?
N1B H1BA . 0.8600 ?
N1B H1BB . 0.8600 ?
N1B C2B . 1.330(4) ?
N3B H3BA . 0.8600 ?
N3B H3BB . 0.8600 ?
N3B C2B . 1.313(5) ?
N14 C13 . 1.286(7) ?
N14 C15 . 1.384(7) ?
N11 O11A . 1.31(4) ?
N11 O11B . 1.165(19) ?
N11 C12 . 1.361(8) ?
N11 C16 . 1.301(8) ?
C12 H12 . 0.9300 ?
C12 C13 . 1.321(7) ?
C13 H13 . 0.9300 ?
C16 H16 . 0.9300 ?
C16 C15 . 1.337(7) ?
C15 H15 . 0.9300 ?

loop_
_geom_hbond_atom_site_label_D
_geom_hbond_atom_site_label_H
_geom_hbond_atom_site_label_A
_geom_hbond_site_symmetry_A
_geom_hbond_distance_DH
_geom_hbond_distance_HA
_geom_hbond_distance_DA
_geom_hbond_angle_DHA
_geom_hbond_publ_flag
N3A H3AA N14 . 0.86 2.37 3.153(7) 151.3 yes
N3A H3AB S2A 3_564 0.86 2.57 3.416(3) 168.1 yes
N1A H1AA N14 . 0.86 2.37 3.152(7) 151.3 yes
N1A H1AB S2B 4_464 0.86 2.57 3.423(3) 173.6 yes
N1B H1BA O11A . 0.86 2.13 2.89(2) 147.6 yes
N1B H1BA O11B . 0.86 2.21 2.951(15) 144.2 yes
N1B H1BB S2A 4_667 0.86 2.67 3.470(3) 155.7 yes
N3B H3BA O11A . 0.86 2.07 2.85(2) 150.7 yes
N3B H3BA O11B . 0.86 2.21 2.951(16) 144.7 yes
N3B H3BB S2B 3_667 0.86 2.58 3.432(3) 172.3 yes
C12 H12 N3A 3_565 0.93 2.65 3.467(6) 147.4 yes
C16 H16 N1B 4_565 0.93 2.68 3.405(7) 135.6 yes
C15 H15 O11B 4_565 0.93 2.45 3.29(4) 150.0 yes

loop_
_geom_torsion_atom_site_label_1
_geom_torsion_atom_site_label_2
_geom_torsion_atom_site_label_3
_geom_torsion_atom_site_label_4
_geom_torsion_site_symmetry_1
_geom_torsion_site_symmetry_2
_geom_torsion_site_symmetry_3
_geom_torsion_site_symmetry_4
_geom_torsion
_geom_torsion_publ_flag
N11 C12 C13 N14 . . . . -2.0(14) ?
N11 C16 C15 N14 . . . . 5.6(15) ?
O11A N11 C16 C15 . . . . -161(2) ?
O11B N11 C12 C13 . . . . -165(2) ?
O11B N11 C16 C15 . . . . 163(2) ?
C12 N11 C16 C15 . . . . -2.3(12) ?
C13 N14 C15 C16 . . . . -5.7(13) ?
C16 N11 C12 C13 . . . . 0.7(10) ?
C15 N14 C13 C12 . . . . 4.0(13) ?

_cod_database_fobs_code 2312555
